data_1520518
loop_
_publ_author_name
'Zhang, Feng-Lian'
'Zhu, Xu'
'Chiba, Shunsuke'

_publ_contact_author
;
Dr Shunsuke Chiba
Division of Chemistry and Biological Chemistry
School of Physical and Mathematical Sciences
Nanyang Technological University
21 Nanyang Link
Singapore 637371
Singapore
;
_publ_section_title
;
 Tf~2~NH-Catalyzed Amide Synthesis from Vinyl Azides and Alcohols
;
_journal_coden_ASTM ORLEF7
_journal_issue 12
_journal_name_full 'Organic Letters'
_journal_page_first 3138
_journal_page_last 3141
_journal_paper_doi 10.1021/acs.orglett.5b01458
_journal_volume 17
_journal_year 2015
_chemical_formula_sum 'C43 H41 N3 O4'
_chemical_formula_weight 663.79
_space_group_crystal_system monoclinic
_space_group_IT_number 14
_space_group_name_Hall '-P 2ybc'
_space_group_name_H-M_alt 'P 1 21/c 1'
_symmetry_space_group_name_Hall '-P 2ybc'
_symmetry_space_group_name_H-M 'P 1 21/c 1'
_atom_sites_solution_hydrogens geom
_cell_angle_alpha 90
_cell_angle_beta 101.899(5)
_cell_angle_gamma 90
_cell_formula_units_Z 8
_cell_length_a 31.617(14)
_cell_length_b 15.428(7)
_cell_length_c 14.478(6)
_cell_measurement_reflns_used 1306
_cell_measurement_temperature 103.(2)
_cell_measurement_theta_max 20.3171
_cell_measurement_theta_min 3.0068
_cell_volume 6910(5)
_computing_cell_refinement 'SAINT V8.34A (Bruker AXS Inc., 2013)'
_computing_data_collection 'APEX2 (Bruker AXS Inc., 2014)'
_computing_data_reduction 'SAINT V8.34A (Bruker AXS Inc., 2013)'
_computing_molecular_graphics 'XP (Bruker AXS Inc., 2014)'
_computing_publication_material 'APEX2 (Bruker AXS Inc., 2014)'
_computing_structure_refinement 'SHELXL-2014/6 (Sheldrick, 2014)'
_diffrn_ambient_temperature 103.(2)
_diffrn_detector_area_resol_mean 8.3333
_diffrn_measured_fraction_theta_full 0.983
_diffrn_measured_fraction_theta_max 0.983
_diffrn_measurement_device_type 'CCD area detector'
_diffrn_measurement_method 'phi and omega scans'
_diffrn_radiation_monochromator graphite
_diffrn_radiation_type MoK\a
_diffrn_radiation_wavelength 0.71073
_diffrn_reflns_av_unetI/netI 0.1079
_diffrn_reflns_limit_h_max 39
_diffrn_reflns_limit_h_min 0
_diffrn_reflns_limit_k_max 0
_diffrn_reflns_limit_k_min -19
_diffrn_reflns_limit_l_max 17
_diffrn_reflns_limit_l_min -18
_diffrn_reflns_number 14067
_diffrn_reflns_theta_full 26.45
_diffrn_reflns_theta_max 26.45
_diffrn_reflns_theta_min 0.66
_diffrn_source 'fine-focus sealed tube'
_exptl_absorpt_coefficient_mu 0.082
_exptl_absorpt_correction_T_max 0.99
_exptl_absorpt_correction_T_min 0.55
_exptl_absorpt_correction_type multi-scan
_exptl_absorpt_process_details 'twinabs (ver  2012/1)'
_exptl_crystal_colour colourless
_exptl_crystal_density_diffrn 1.276
_exptl_crystal_density_method 'not measured'
_exptl_crystal_description block
_exptl_crystal_F_000 2816
_exptl_crystal_size_max 0.420
_exptl_crystal_size_mid 0.420
_exptl_crystal_size_min 0.160
_refine_diff_density_max 0.471
_refine_diff_density_min -0.652
_refine_ls_extinction_method none
_refine_ls_goodness_of_fit_ref 1.045
_refine_ls_hydrogen_treatment constr
_refine_ls_matrix_type full
_refine_ls_number_parameters 908
_refine_ls_number_reflns 14067
_refine_ls_number_restraints 0
_refine_ls_restrained_S_all 1.045
_refine_ls_R_factor_all 0.1227
_refine_ls_R_factor_gt 0.0834
_refine_ls_shift/su_max 0.000
_refine_ls_shift/su_mean 0.000
_refine_ls_structure_factor_coef Fsqd
_refine_ls_weighting_details 'w=1/[\s^2^(Fo^2^)+(0.1533P)^2^+1.8977P] where P=(Fo^2^+2Fc^2^)/3'
_refine_ls_weighting_scheme calc
_refine_ls_wR_factor_gt 0.2157
_refine_ls_wR_factor_ref 0.2538
_reflns_number_gt 10003
_reflns_number_total 14067
_reflns_threshold_expression 'I > 2\s(I)'
_cod_data_source_file ol5b01458_si_002.cif
_cod_data_source_block I
_cod_depositor_comments 'Adding full bibliography for 1520518.cif.'
_cod_original_cell_volume 6910.(5)
_cod_database_code 1520518

loop_
_space_group_symop_operation_xyz
'x, y, z'
'-x, y+1/2, -z+1/2'
'-x, -y, -z'
'x, -y-1/2, z-1/2'

loop_
_atom_site_type_symbol
_atom_site_label
_atom_site_fract_x
_atom_site_fract_y
_atom_site_fract_z
_atom_site_U_iso_or_equiv
_atom_site_adp_type
_atom_site_calc_flag
_atom_site_refinement_flags_adp
_atom_site_refinement_flags_posn
_atom_site_occupancy
C C1 0.30862(14) 0.7448(3) 0.3947(4) 0.0238(11) Uani d . . 1
H H1 0.3098 0.6878 0.3707 0.029 Uiso calc U R 1
C C2 0.29479(15) 0.7575(4) 0.4779(4) 0.0289(12) Uani d . . 1
H H2 0.2872 0.7092 0.5117 0.035 Uiso calc U R 1
C C3 0.29198(16) 0.8403(4) 0.5125(4) 0.0320(13) Uani d . . 1
H H3 0.2822 0.8486 0.5696 0.038 Uiso calc U R 1
C C4 0.30329(16) 0.9105(4) 0.4645(4) 0.0316(13) Uani d . . 1
H H4 0.3012 0.9676 0.4879 0.038 Uiso calc U R 1
C C5 0.31802(16) 0.8971(3) 0.3805(4) 0.0290(12) Uani d . . 1
H H5 0.3262 0.9454 0.3474 0.035 Uiso calc U R 1
C C6 0.32080(15) 0.8148(3) 0.3457(4) 0.0220(11) Uani d . . 1
C C7 0.33443(15) 0.7998(3) 0.2529(4) 0.0218(11) Uani d . . 1
H H7A 0.3111 0.7683 0.2097 0.026 Uiso calc U R 1
H H7B 0.3382 0.8566 0.2238 0.026 Uiso calc U R 1
C C8 0.41722(15) 0.7839(3) 0.2913(4) 0.0195(10) Uani d . . 1
C C9 0.42973(17) 0.8663(3) 0.3232(4) 0.0225(11) Uani d . . 1
H H9 0.4092 0.9102 0.3282 0.027 Uiso calc U R 1
C C10 0.47393(17) 0.8815(3) 0.3475(4) 0.0248(11) Uani d . . 1
H H10 0.4838 0.9373 0.3699 0.03 Uiso calc U R 1
C C11 0.50385(16) 0.8186(3) 0.3403(4) 0.0230(11) Uani d . . 1
H H11 0.5338 0.8316 0.3572 0.028 Uiso calc U R 1
C C12 0.49042(14) 0.7352(3) 0.3081(3) 0.0178(10) Uani d . . 1
H H12 0.5109 0.6916 0.3022 0.021 Uiso calc U R 1
C C13 0.44655(15) 0.7184(3) 0.2851(3) 0.0174(10) Uani d . . 1
C C14 0.42305(14) 0.6348(3) 0.2516(4) 0.0173(10) Uani d . . 1
C C15 0.37543(15) 0.6635(3) 0.2447(3) 0.0178(10) Uani d . . 1
C C16 0.43526(14) 0.5628(3) 0.3228(3) 0.0165(10) Uani d . . 1
C C17 0.46072(15) 0.4931(3) 0.3157(4) 0.0180(10) Uani d . . 1
H H17 0.4739 0.4818 0.2635 0.022 Uiso calc U R 1
C C18 0.44225(15) 0.4787(3) 0.4551(4) 0.0199(11) Uani d . . 1
C C19 0.42390(15) 0.5563(3) 0.4139(4) 0.0195(10) Uani d . . 1
C C20 0.40081(15) 0.6091(3) 0.4658(4) 0.0228(11) Uani d . . 1
H H20 0.389 0.6627 0.4405 0.027 Uiso calc U R 1
C C21 0.39565(17) 0.5823(3) 0.5525(4) 0.0278(12) Uani d . . 1
H H21 0.3799 0.6176 0.5874 0.033 Uiso calc U R 1
C C22 0.41316(18) 0.5035(3) 0.5912(4) 0.0303(12) Uani d . . 1
H H22 0.4089 0.4863 0.6516 0.036 Uiso calc U R 1
C C23 0.43627(17) 0.4508(3) 0.5433(4) 0.0266(12) Uani d . . 1
H H23 0.4478 0.3972 0.5692 0.032 Uiso calc U R 1
C C24 0.48666(16) 0.3589(3) 0.4058(4) 0.0268(12) Uani d . . 1
H H24A 0.5006 0.3515 0.4732 0.032 Uiso calc U R 1
H H24B 0.5097 0.3589 0.3689 0.032 Uiso calc U R 1
C C25 0.45710(16) 0.2827(3) 0.3752(4) 0.0235(11) Uani d . . 1
C C26 0.46948(17) 0.2005(3) 0.4099(4) 0.0257(12) Uani d . . 1
H H26 0.4954 0.1934 0.4559 0.031 Uiso calc U R 1
C C27 0.44416(18) 0.1286(3) 0.3777(4) 0.0314(13) Uani d . . 1
H H27 0.4527 0.0727 0.4024 0.038 Uiso calc U R 1
C C28 0.40689(19) 0.1381(3) 0.3104(4) 0.0336(13) Uani d . . 1
H H28 0.3899 0.0888 0.2876 0.04 Uiso calc U R 1
C C29 0.39407(18) 0.2196(3) 0.2758(4) 0.0299(12) Uani d . . 1
H H29 0.368 0.2262 0.23 0.036 Uiso calc U R 1
C C30 0.41908(16) 0.2917(3) 0.3077(4) 0.0257(12) Uani d . . 1
H H30 0.4102 0.3475 0.2833 0.031 Uiso calc U R 1
C C31 0.43087(15) 0.6091(3) 0.1531(3) 0.0188(10) Uani d . . 1
H H31 0.463 0.6087 0.1601 0.023 Uiso calc U R 1
C C32 0.41459(16) 0.6781(3) 0.0775(4) 0.0219(11) Uani d . . 1
H H32A 0.383 0.6807 0.0655 0.033 Uiso calc U R 1
H H32B 0.4239 0.663 0.019 0.033 Uiso calc U R 1
H H32C 0.4266 0.7348 0.0998 0.033 Uiso calc U R 1
C C33 0.41594(15) 0.5204(3) 0.1125(4) 0.0197(10) Uani d . . 1
C C34 0.35687(15) 0.4110(3) 0.0996(4) 0.0224(11) Uani d . . 1
C C35 0.37001(17) 0.3530(3) 0.0375(4) 0.0280(12) Uani d . . 1
H H35 0.395 0.3646 0.0126 0.034 Uiso calc U R 1
C C36 0.34639(18) 0.2786(3) 0.0125(4) 0.0319(13) Uani d . . 1
H H36 0.3556 0.2389 -0.0294 0.038 Uiso calc U R 1
C C37 0.31007(18) 0.2601(4) 0.0460(4) 0.0347(13) Uani d . . 1
H H37 0.2941 0.2085 0.0277 0.042 Uiso calc U R 1
C C38 0.29716(18) 0.3186(3) 0.1075(4) 0.0338(13) Uani d . . 1
H H38 0.2722 0.3064 0.1321 0.041 Uiso calc U R 1
C C39 0.31964(17) 0.3933(3) 0.1334(4) 0.0279(12) Uani d . . 1
H H39 0.3099 0.4332 0.1744 0.033 Uiso calc U R 1
C C40 0.20352(14) 0.7385(3) 0.5784(4) 0.0221(11) Uani d . . 1
H H40 0.2026 0.6819 0.5521 0.027 Uiso calc U R 1
C C41 0.21833(15) 0.7498(4) 0.6747(4) 0.0304(12) Uani d . . 1
H H41 0.2269 0.7011 0.7142 0.037 Uiso calc U R 1
C C42 0.22062(16) 0.8314(4) 0.7126(4) 0.0303(13) Uani d . . 1
H H42 0.2316 0.8391 0.7783 0.036 Uiso calc U R 1
C C43 0.20718(16) 0.9021(4) 0.6568(4) 0.0332(14) Uani d . . 1
H H43 0.2085 0.9585 0.6835 0.04 Uiso calc U R 1
C C44 0.19174(16) 0.8903(3) 0.5610(4) 0.0246(11) Uani d . . 1
H H44 0.1821 0.9391 0.5225 0.029 Uiso calc U R 1
C C45 0.19001(15) 0.8089(3) 0.5200(4) 0.0203(11) Uani d . . 1
C C46 0.17676(15) 0.7976(3) 0.4151(4) 0.0222(11) Uani d . . 1
H H46A 0.1744 0.8554 0.3849 0.027 Uiso calc U R 1
H H46B 0.1996 0.765 0.3925 0.027 Uiso calc U R 1
C C47 0.09421(15) 0.7899(3) 0.3753(4) 0.0183(10) Uani d . . 1
C C48 0.08434(16) 0.8749(3) 0.3947(4) 0.0222(11) Uani d . . 1
H H48 0.1062 0.9162 0.4179 0.027 Uiso calc U R 1
C C49 0.04033(17) 0.8962(3) 0.3782(4) 0.0245(11) Uani d . . 1
H H49 0.0321 0.9534 0.3915 0.029 Uiso calc U R 1
C C50 0.00840(16) 0.8360(3) 0.3430(4) 0.0223(11) Uani d . . 1
H H50 -0.0212 0.8527 0.3316 0.027 Uiso calc U R 1
C C51 0.01947(15) 0.7512(3) 0.3243(3) 0.0187(10) Uani d . . 1
H H51 -0.0022 0.7096 0.3006 0.022 Uiso calc U R 1
C C52 0.06286(15) 0.7289(3) 0.3411(4) 0.0192(10) Uani d . . 1
C C53 0.08382(14) 0.6434(3) 0.3262(3) 0.0151(10) Uani d . . 1
C C54 0.13231(15) 0.6659(3) 0.3620(3) 0.0175(10) Uani d . . 1
C C55 0.06942(14) 0.5713(3) 0.3830(4) 0.0178(10) Uani d . . 1
C C56 0.03938(14) 0.5093(3) 0.3507(4) 0.0182(10) Uani d . . 1
H H56 0.0243 0.5039 0.287 0.022 Uiso calc U R 1
C C57 0.06086(14) 0.4826(3) 0.5048(4) 0.0170(10) Uani d . . 1
C C58 0.08277(15) 0.5570(3) 0.4828(4) 0.0174(10) Uani d . . 1
C C59 0.11059(15) 0.6003(3) 0.5571(4) 0.0201(10) Uani d . . 1
H H59 0.1249 0.652 0.5454 0.024 Uiso calc U R 1
C C60 0.11663(17) 0.5665(3) 0.6467(4) 0.0273(12) Uani d . . 1
H H60 0.1356 0.5953 0.6968 0.033 Uiso calc U R 1
C C61 0.09553(16) 0.4907(3) 0.6663(4) 0.0263(11) Uani d . . 1
H H61 0.1007 0.4683 0.7288 0.032 Uiso calc U R 1
C C62 0.06722(16) 0.4483(3) 0.5949(4) 0.0231(11) Uani d . . 1
H H62 0.0526 0.3972 0.6074 0.028 Uiso calc U R 1
C C63 0.00692(15) 0.3785(3) 0.4131(4) 0.0221(11) Uani d . . 1
H H63A -0.0158 0.3838 0.3551 0.026 Uiso calc U R 1
H H63B -0.0076 0.375 0.4674 0.026 Uiso calc U R 1
C C64 0.03174(15) 0.2955(3) 0.4079(4) 0.0189(10) Uani d . . 1
C C65 0.06735(16) 0.2926(3) 0.3651(4) 0.0253(11) Uani d . . 1
H H65 0.078 0.3445 0.3428 0.03 Uiso calc U R 1
C C66 0.08734(17) 0.2141(3) 0.3551(4) 0.0295(12) Uani d . . 1
H H66 0.1115 0.2122 0.3255 0.035 Uiso calc U R 1
C C67 0.07203(17) 0.1385(3) 0.3883(4) 0.0275(12) Uani d . . 1
H H67 0.0854 0.0846 0.3804 0.033 Uiso calc U R 1
C C68 0.03768(16) 0.1415(3) 0.4326(4) 0.0250(11) Uani d . . 1
H H68 0.0277 0.0899 0.4568 0.03 Uiso calc U R 1
C C69 0.01757(15) 0.2195(3) 0.4419(4) 0.0212(11) Uani d . . 1
H H69 -0.0064 0.2209 0.4721 0.025 Uiso calc U R 1
C C70 0.07428(15) 0.6230(3) 0.2184(3) 0.0164(10) Uani d . . 1
H H70 0.0424 0.6308 0.1967 0.02 Uiso calc U R 1
C C71 0.09479(16) 0.6886(3) 0.1615(4) 0.0215(11) Uani d . . 1
H H71A 0.1263 0.6866 0.182 0.032 Uiso calc U R 1
H H71B 0.0844 0.747 0.1719 0.032 Uiso calc U R 1
H H71C 0.0867 0.6743 0.0942 0.032 Uiso calc U R 1
C C72 0.08370(15) 0.5318(3) 0.1870(4) 0.0198(10) Uani d . . 1
C C73 0.13796(15) 0.4133(3) 0.2148(4) 0.0212(11) Uani d . . 1
C C74 0.17757(17) 0.3902(3) 0.2715(4) 0.0279(12) Uani d . . 1
H H74 0.1924 0.4303 0.3166 0.033 Uiso calc U R 1
C C75 0.19534(18) 0.3100(3) 0.2626(5) 0.0343(13) Uani d . . 1
H H75 0.2226 0.2956 0.3009 0.041 Uiso calc U R 1
C C76 0.17384(18) 0.2496(3) 0.1982(4) 0.0338(13) Uani d . . 1
H H76 0.1857 0.1936 0.1938 0.041 Uiso calc U R 1
C C77 0.13462(18) 0.2727(3) 0.1404(4) 0.0324(13) Uani d . . 1
H H77 0.12 0.2327 0.0949 0.039 Uiso calc U R 1
C C78 0.11669(17) 0.3540(3) 0.1490(4) 0.0260(11) Uani d . . 1
H H78 0.0898 0.369 0.1097 0.031 Uiso calc U R 1
C C79 0.1878(2) 0.4416(6) 0.5246(6) 0.069(3) Uani d . . 1
H H79A 0.1763 0.4559 0.5805 0.104 Uiso calc U R 1
H H79B 0.1905 0.3785 0.52 0.104 Uiso calc U R 1
H H79C 0.1683 0.4635 0.468 0.104 Uiso calc U R 1
C C80 0.2315(3) 0.4826(4) 0.5329(5) 0.055(2) Uani d . . 1
C C81 0.2945(2) 0.4849(4) 0.4658(5) 0.0522(18) Uani d . . 1
H H81A 0.3155 0.4639 0.5216 0.063 Uiso calc U R 1
H H81B 0.2941 0.549 0.4673 0.063 Uiso calc U R 1
C C82 0.3066(2) 0.4535(4) 0.3770(5) 0.0500(17) Uani d . . 1
H H82A 0.3064 0.39 0.376 0.075 Uiso calc U R 1
H H82B 0.3356 0.4745 0.3745 0.075 Uiso calc U R 1
H H82C 0.2858 0.4756 0.3223 0.075 Uiso calc U R 1
C C83 0.1899(2) 0.3688(4) 0.9816(5) 0.0515(18) Uani d . . 1
H H83A 0.2119 0.3844 1.0372 0.077 Uiso calc U R 1
H H83B 0.1919 0.3067 0.9687 0.077 Uiso calc U R 1
H H83C 0.1611 0.3817 0.9935 0.077 Uiso calc U R 1
C C84 0.19694(19) 0.4196(4) 0.8986(5) 0.0367(14) Uani d . . 1
C C85 0.2433(2) 0.4394(4) 0.7919(5) 0.0411(15) Uani d . . 1
H H85A 0.2503 0.5003 0.8106 0.049 Uiso calc U R 1
H H85B 0.2189 0.4391 0.7367 0.049 Uiso calc U R 1
C C86 0.2819(2) 0.3952(4) 0.7681(6) 0.0547(19) Uani d . . 1
H H86A 0.3054 0.394 0.824 0.082 Uiso calc U R 1
H H86B 0.2913 0.427 0.7173 0.082 Uiso calc U R 1
H H86C 0.2741 0.3358 0.7474 0.082 Uiso calc U R 1
N N1 0.37475(12) 0.7503(3) 0.2630(3) 0.0204(9) Uani d . . 1
N N2 0.46480(13) 0.4414(2) 0.3940(3) 0.0220(9) Uani d . . 1
N N3 0.37822(13) 0.4899(2) 0.1290(3) 0.0216(9) Uani d . . 1
H H3A 0.365 0.5239 0.1628 0.026 Uiso calc U R 1
N N4 0.13568(12) 0.7519(2) 0.3853(3) 0.0180(8) Uani d . . 1
N N5 0.03385(12) 0.4556(2) 0.4230(3) 0.0186(9) Uani d . . 1
N N6 0.12191(12) 0.4959(2) 0.2291(3) 0.0203(9) Uani d . . 1
H H6 0.1389 0.5286 0.2708 0.024 Uiso calc U R 1
O O1 0.34315(10) 0.6176(2) 0.2262(2) 0.0218(8) Uani d . . 1
O O2 0.43754(11) 0.4830(2) 0.0636(3) 0.0264(8) Uani d . . 1
O O3 0.16278(10) 0.61661(19) 0.3668(2) 0.0184(7) Uani d . . 1
O O4 0.05721(11) 0.4961(2) 0.1246(3) 0.0250(8) Uani d . . 1
O O5 0.2488(2) 0.5358(3) 0.5899(4) 0.083(2) Uani d . . 1
O O6 0.25159(13) 0.4507(2) 0.4663(3) 0.0357(9) Uani d . . 1
O O7 0.17435(14) 0.4778(3) 0.8632(3) 0.0456(11) Uani d . . 1
O O8 0.23207(13) 0.3917(3) 0.8695(3) 0.0401(10) Uani d . . 1

loop_
_atom_site_aniso_label
_atom_site_aniso_U_11
_atom_site_aniso_U_22
_atom_site_aniso_U_33
_atom_site_aniso_U_12
_atom_site_aniso_U_13
_atom_site_aniso_U_23
C1 0.017(2) 0.027(3) 0.026(3) -0.001(2) 0.003(2) -0.002(2)
C2 0.020(2) 0.044(3) 0.022(3) 0.002(2) 0.005(2) -0.005(2)
C3 0.018(2) 0.055(3) 0.023(3) 0.002(2) 0.003(2) -0.011(3)
C4 0.019(2) 0.037(3) 0.035(4) 0.006(2) -0.002(2) -0.017(3)
C5 0.024(3) 0.030(3) 0.035(4) 0.001(2) 0.010(2) -0.007(2)
C6 0.018(2) 0.028(3) 0.018(3) 0.003(2) -0.002(2) -0.003(2)
C7 0.018(2) 0.026(2) 0.022(3) 0.006(2) 0.006(2) -0.002(2)
C8 0.021(2) 0.025(2) 0.013(3) -0.0001(19) 0.004(2) 0.0031(19)
C9 0.029(3) 0.019(2) 0.021(3) -0.002(2) 0.010(2) 0.0028(19)
C10 0.032(3) 0.026(2) 0.018(3) -0.008(2) 0.006(2) -0.005(2)
C11 0.023(3) 0.028(3) 0.019(3) -0.004(2) 0.007(2) -0.001(2)
C12 0.019(2) 0.025(2) 0.011(3) -0.0005(19) 0.0051(19) 0.0009(18)
C13 0.022(2) 0.018(2) 0.012(3) -0.0012(18) 0.004(2) 0.0025(18)
C14 0.014(2) 0.024(2) 0.015(3) 0.0013(19) 0.005(2) -0.0001(19)
C15 0.020(2) 0.023(2) 0.011(3) 0.006(2) 0.004(2) 0.0028(19)
C16 0.015(2) 0.022(2) 0.011(3) -0.0030(18) -0.0006(19) 0.0013(18)
C17 0.021(2) 0.019(2) 0.014(3) -0.0010(19) 0.004(2) 0.0025(18)
C18 0.021(2) 0.019(2) 0.017(3) -0.0036(19) 0.000(2) 0.0005(19)
C19 0.020(2) 0.022(2) 0.015(3) -0.0067(19) 0.000(2) 0.0007(19)
C20 0.019(2) 0.024(2) 0.024(3) -0.002(2) 0.002(2) 0.000(2)
C21 0.030(3) 0.033(3) 0.021(3) -0.002(2) 0.008(2) -0.003(2)
C22 0.037(3) 0.039(3) 0.015(3) -0.004(2) 0.005(2) 0.001(2)
C23 0.033(3) 0.021(2) 0.022(3) -0.001(2) -0.003(2) 0.005(2)
C24 0.026(3) 0.022(2) 0.030(3) 0.006(2) 0.000(2) 0.008(2)
C25 0.026(2) 0.022(2) 0.024(3) 0.006(2) 0.008(2) 0.001(2)
C26 0.034(3) 0.026(2) 0.021(3) 0.012(2) 0.014(2) 0.008(2)
C27 0.042(3) 0.023(3) 0.035(4) 0.008(2) 0.022(3) 0.008(2)
C28 0.043(3) 0.028(3) 0.034(4) -0.011(2) 0.018(3) -0.008(2)
C29 0.034(3) 0.033(3) 0.022(3) -0.007(2) 0.005(2) 0.000(2)
C30 0.025(3) 0.024(2) 0.028(3) 0.003(2) 0.005(2) 0.008(2)
C31 0.019(2) 0.020(2) 0.017(3) -0.0026(19) 0.003(2) -0.0008(19)
C32 0.024(2) 0.024(2) 0.018(3) 0.000(2) 0.004(2) 0.003(2)
C33 0.022(2) 0.021(2) 0.014(3) 0.001(2) -0.001(2) 0.0007(19)
C34 0.022(2) 0.022(2) 0.021(3) 0.000(2) 0.000(2) 0.004(2)
C35 0.029(3) 0.031(3) 0.024(3) 0.000(2) 0.005(2) -0.002(2)
C36 0.040(3) 0.024(3) 0.032(3) -0.004(2) 0.008(3) -0.008(2)
C37 0.043(3) 0.026(3) 0.035(4) -0.010(3) 0.007(3) -0.001(2)
C38 0.029(3) 0.033(3) 0.039(4) -0.007(2) 0.005(3) 0.000(3)
C39 0.028(3) 0.026(3) 0.029(3) -0.002(2) 0.004(2) 0.000(2)
C40 0.015(2) 0.028(2) 0.023(3) -0.003(2) 0.001(2) 0.000(2)
C41 0.018(2) 0.044(3) 0.029(3) 0.000(2) 0.002(2) 0.007(3)
C42 0.018(2) 0.055(4) 0.016(3) -0.002(2) 0.000(2) 0.001(3)
C43 0.023(3) 0.044(3) 0.033(4) 0.001(2) 0.006(2) -0.016(3)
C44 0.019(2) 0.026(2) 0.026(3) 0.001(2) -0.001(2) -0.002(2)
C45 0.015(2) 0.024(2) 0.021(3) -0.0016(19) 0.002(2) -0.005(2)
C46 0.023(2) 0.020(2) 0.023(3) -0.0066(19) 0.002(2) -0.001(2)
C47 0.023(2) 0.017(2) 0.015(3) 0.0034(18) 0.004(2) 0.0028(18)
C48 0.028(3) 0.018(2) 0.020(3) 0.000(2) 0.002(2) -0.0015(19)
C49 0.035(3) 0.020(2) 0.020(3) 0.009(2) 0.008(2) 0.002(2)
C50 0.025(2) 0.022(2) 0.020(3) 0.005(2) 0.004(2) 0.003(2)
C51 0.025(2) 0.019(2) 0.013(3) 0.001(2) 0.003(2) 0.0021(18)
C52 0.022(2) 0.019(2) 0.016(3) 0.0003(19) 0.005(2) 0.0022(19)
C53 0.015(2) 0.019(2) 0.012(3) -0.0005(18) 0.0028(19) 0.0025(18)
C54 0.023(2) 0.020(2) 0.009(2) -0.0008(19) 0.0015(19) 0.0040(18)
C55 0.020(2) 0.015(2) 0.019(3) 0.0042(18) 0.005(2) 0.0015(19)
C56 0.019(2) 0.021(2) 0.015(3) 0.0000(19) 0.006(2) 0.0004(19)
C57 0.016(2) 0.015(2) 0.019(3) 0.0020(18) 0.002(2) -0.0017(19)
C58 0.019(2) 0.017(2) 0.016(3) 0.0013(19) 0.006(2) 0.0020(18)
C59 0.020(2) 0.021(2) 0.019(3) -0.001(2) 0.004(2) 0.000(2)
C60 0.029(3) 0.030(3) 0.023(3) 0.001(2) 0.004(2) 0.002(2)
C61 0.031(3) 0.030(3) 0.019(3) 0.004(2) 0.007(2) 0.005(2)
C62 0.027(3) 0.022(2) 0.022(3) 0.004(2) 0.008(2) 0.008(2)
C63 0.021(2) 0.020(2) 0.026(3) -0.0033(19) 0.007(2) 0.000(2)
C64 0.020(2) 0.021(2) 0.015(3) -0.0039(19) 0.001(2) 0.0001(19)
C65 0.028(3) 0.022(2) 0.026(3) -0.002(2) 0.005(2) 0.002(2)
C66 0.029(3) 0.033(3) 0.028(3) 0.011(2) 0.009(2) 0.006(2)
C67 0.032(3) 0.020(2) 0.030(3) 0.003(2) 0.004(3) -0.004(2)
C68 0.031(3) 0.019(2) 0.022(3) -0.001(2) -0.003(2) -0.002(2)
C69 0.022(2) 0.021(2) 0.020(3) -0.0056(19) 0.004(2) -0.003(2)
C70 0.019(2) 0.016(2) 0.014(3) 0.0004(18) 0.0032(19) -0.0028(18)
C71 0.030(3) 0.020(2) 0.014(3) -0.001(2) 0.003(2) 0.0025(19)
C72 0.021(2) 0.021(2) 0.020(3) -0.0003(19) 0.008(2) 0.000(2)
C73 0.023(2) 0.022(2) 0.022(3) 0.001(2) 0.011(2) 0.002(2)
C74 0.030(3) 0.020(2) 0.034(3) 0.004(2) 0.007(2) 0.004(2)
C75 0.032(3) 0.035(3) 0.037(4) 0.007(2) 0.008(3) 0.005(3)
C76 0.042(3) 0.022(2) 0.038(4) 0.008(2) 0.010(3) -0.002(2)
C77 0.043(3) 0.026(3) 0.030(3) 0.001(2) 0.011(3) -0.003(2)
C78 0.030(3) 0.030(3) 0.021(3) 0.000(2) 0.011(2) -0.003(2)
C79 0.062(5) 0.099(6) 0.056(5) 0.046(5) 0.034(4) 0.027(5)
C80 0.102(6) 0.037(3) 0.035(4) 0.033(4) 0.034(4) 0.014(3)
C81 0.066(4) 0.043(3) 0.046(4) -0.027(3) 0.008(4) -0.008(3)
C82 0.045(4) 0.052(4) 0.056(5) -0.010(3) 0.015(3) -0.001(3)
C83 0.042(4) 0.061(4) 0.051(5) 0.007(3) 0.007(3) 0.006(4)
C84 0.033(3) 0.037(3) 0.037(4) 0.004(3) 0.001(3) -0.003(3)
C85 0.041(3) 0.047(3) 0.035(4) -0.008(3) 0.009(3) 0.001(3)
C86 0.051(4) 0.051(4) 0.064(5) -0.008(3) 0.018(4) -0.006(4)
N1 0.0174(18) 0.025(2) 0.020(2) 0.0033(17) 0.0048(17) -0.0001(17)
N2 0.023(2) 0.0184(19) 0.023(3) 0.0015(17) 0.0012(19) -0.0003(17)
N3 0.021(2) 0.023(2) 0.021(2) 0.0016(17) 0.0047(18) -0.0024(17)
N4 0.0204(18) 0.0147(17) 0.016(2) -0.0008(16) -0.0025(17) -0.0009(16)
N5 0.0175(19) 0.0170(18) 0.021(2) 0.0018(15) 0.0038(17) 0.0021(16)
N6 0.0152(18) 0.0195(19) 0.024(2) -0.0015(15) -0.0012(18) -0.0030(17)
O1 0.0198(17) 0.0255(17) 0.019(2) -0.0012(14) 0.0022(15) -0.0008(14)
O2 0.0235(17) 0.0295(18) 0.028(2) 0.0021(15) 0.0097(16) -0.0073(16)
O3 0.0174(16) 0.0183(16) 0.019(2) 0.0014(13) 0.0019(14) 0.0007(13)
O4 0.0242(17) 0.0250(18) 0.024(2) -0.0006(14) 0.0001(16) -0.0059(15)
O5 0.157(6) 0.051(3) 0.045(4) 0.019(3) 0.031(4) -0.006(3)
O6 0.048(2) 0.035(2) 0.028(2) 0.0063(18) 0.0141(19) -0.0032(17)
O7 0.044(2) 0.046(2) 0.044(3) 0.007(2) 0.001(2) 0.000(2)
O8 0.036(2) 0.043(2) 0.041(3) 0.0031(19) 0.007(2) 0.001(2)

loop_
_atom_type_symbol
_atom_type_description
_atom_type_scat_dispersion_real
_atom_type_scat_dispersion_imag
_atom_type_scat_source
C C 0.0033 0.0016 'International Tables Vol C Tables 4.2.6.8 and 6.1.1.4'
H H 0.0000 0.0000 'International Tables Vol C Tables 4.2.6.8 and 6.1.1.4'
N N 0.0061 0.0033 'International Tables Vol C Tables 4.2.6.8 and 6.1.1.4'
O O 0.0106 0.0060 'International Tables Vol C Tables 4.2.6.8 and 6.1.1.4'

loop_
_geom_angle_atom_site_label_1
_geom_angle_atom_site_label_2
_geom_angle_atom_site_label_3
_geom_angle
C2 C1 C6 120.5(5)
C1 C2 C3 120.3(5)
C4 C3 C2 120.2(5)
C3 C4 C5 119.2(5)
C6 C5 C4 120.8(5)
C5 C6 C1 119.0(5)
C5 C6 C7 121.2(5)
C1 C6 C7 119.7(5)
N1 C7 C6 113.1(4)
C9 C8 C13 122.8(4)
C9 C8 N1 128.4(4)
C13 C8 N1 108.8(4)
C8 C9 C10 116.3(5)
C11 C10 C9 122.3(5)
C10 C11 C12 120.4(4)
C13 C12 C11 118.1(4)
C12 C13 C8 120.0(4)
C12 C13 C14 129.6(4)
C8 C13 C14 110.5(4)
C16 C14 C13 111.5(4)
C16 C14 C31 111.9(4)
C13 C14 C31 110.6(4)
C16 C14 C15 111.1(4)
C13 C14 C15 100.5(4)
C31 C14 C15 110.5(4)
O1 C15 N1 124.3(4)
O1 C15 C14 127.0(4)
N1 C15 C14 108.7(4)
C17 C16 C19 106.1(4)
C17 C16 C14 127.0(4)
C19 C16 C14 126.9(4)
C16 C17 N2 110.7(4)
N2 C18 C23 130.3(4)
N2 C18 C19 107.9(4)
C23 C18 C19 121.8(5)
C18 C19 C20 118.6(5)
C18 C19 C16 106.8(4)
C20 C19 C16 134.6(5)
C21 C20 C19 119.3(5)
C20 C21 C22 121.2(5)
C23 C22 C21 121.2(5)
C22 C23 C18 117.8(5)
N2 C24 C25 113.6(4)
C26 C25 C30 118.9(5)
C26 C25 C24 119.5(5)
C30 C25 C24 121.4(4)
C25 C26 C27 120.5(5)
C28 C27 C26 120.1(5)
C27 C28 C29 120.0(5)
C28 C29 C30 120.3(5)
C29 C30 C25 120.2(5)
C33 C31 C32 108.4(4)
C33 C31 C14 119.3(4)
C32 C31 C14 112.6(4)
O2 C33 N3 123.8(4)
O2 C33 C31 118.7(4)
N3 C33 C31 117.4(4)
C35 C34 C39 119.2(5)
C35 C34 N3 124.1(5)
C39 C34 N3 116.7(5)
C36 C35 C34 119.2(5)
C37 C36 C35 122.1(5)
C36 C37 C38 118.2(5)
C39 C38 C37 121.3(5)
C38 C39 C34 120.0(5)
C41 C40 C45 120.8(5)
C42 C41 C40 119.9(5)
C41 C42 C43 120.7(5)
C42 C43 C44 119.2(5)
C43 C44 C45 121.6(5)
C44 C45 C40 117.9(5)
C44 C45 C46 121.2(5)
C40 C45 C46 120.8(4)
N4 C46 C45 113.6(4)
C52 C47 C48 122.7(4)
C52 C47 N4 109.6(4)
C48 C47 N4 127.7(4)
C47 C48 C49 116.3(4)
C50 C49 C48 121.7(4)
C49 C50 C51 120.4(4)
C52 C51 C50 118.5(4)
C47 C52 C51 120.3(4)
C47 C52 C53 110.0(4)
C51 C52 C53 129.7(4)
C55 C53 C52 112.1(4)
C55 C53 C54 111.8(4)
C52 C53 C54 100.9(3)
C55 C53 C70 112.3(4)
C52 C53 C70 108.6(4)
C54 C53 C70 110.7(4)
O3 C54 N4 124.8(4)
O3 C54 C53 126.4(4)
N4 C54 C53 108.7(4)
C56 C55 C58 106.2(4)
C56 C55 C53 126.7(5)
C58 C55 C53 127.0(4)
C55 C56 N5 110.5(4)
N5 C57 C62 129.9(4)
N5 C57 C58 107.3(4)
C62 C57 C58 122.8(4)
C59 C58 C57 118.1(5)
C59 C58 C55 134.6(4)
C57 C58 C55 107.2(4)
C60 C59 C58 118.9(4)
C59 C60 C61 121.8(5)
C62 C61 C60 120.2(5)
C57 C62 C61 118.0(4)
N5 C63 C64 113.5(4)
C69 C64 C65 118.8(4)
C69 C64 C63 119.4(4)
C65 C64 C63 121.6(4)
C66 C65 C64 120.1(5)
C67 C66 C65 119.9(5)
C68 C67 C66 120.1(5)
C67 C68 C69 120.0(5)
C68 C69 C64 121.0(5)
C72 C70 C71 108.6(4)
C72 C70 C53 118.4(4)
C71 C70 C53 112.9(4)
O4 C72 N6 123.8(4)
O4 C72 C70 119.2(4)
N6 C72 C70 117.0(4)
C78 C73 C74 119.0(4)
C78 C73 N6 124.1(5)
C74 C73 N6 117.0(4)
C75 C74 C73 120.6(5)
C74 C75 C76 120.8(5)
C77 C76 C75 118.9(5)
C76 C77 C78 120.3(5)
C73 C78 C77 120.4(5)
O5 C80 O6 121.3(8)
O5 C80 C79 128.2(7)
O6 C80 C79 110.5(7)
O6 C81 C82 106.9(5)
O7 C84 O8 124.6(6)
O7 C84 C83 124.5(6)
O8 C84 C83 110.9(5)
O8 C85 C86 106.8(5)
C15 N1 C8 111.2(4)
C15 N1 C7 122.6(4)
C8 N1 C7 126.2(4)
C17 N2 C18 108.4(4)
C17 N2 C24 125.0(4)
C18 N2 C24 126.4(4)
C33 N3 C34 129.2(4)
C54 N4 C47 110.7(4)
C54 N4 C46 124.0(4)
C47 N4 C46 125.3(4)
C56 N5 C57 108.7(4)
C56 N5 C63 125.6(4)
C57 N5 C63 125.5(4)
C72 N6 C73 128.5(4)
C80 O6 C81 116.6(6)
C84 O8 C85 115.7(5)

loop_
_geom_bond_atom_site_label_1
_geom_bond_atom_site_label_2
_geom_bond_distance
C1 C2 1.378(8)
C1 C6 1.389(7)
C2 C3 1.380(8)
C3 C4 1.374(8)
C4 C5 1.405(8)
C5 C6 1.376(7)
C6 C7 1.511(7)
C7 N1 1.467(6)
C8 C9 1.383(7)
C8 C13 1.386(6)
C8 N1 1.418(6)
C9 C10 1.389(7)
C10 C11 1.375(7)
C11 C12 1.404(7)
C12 C13 1.382(6)
C13 C14 1.517(6)
C14 C16 1.511(6)
C14 C31 1.548(7)
C14 C15 1.553(6)
C15 O1 1.226(5)
C15 N1 1.367(6)
C16 C17 1.361(6)
C16 C19 1.439(7)
C17 N2 1.370(6)
C18 N2 1.372(7)
C18 C23 1.397(7)
C18 C19 1.408(7)
C19 C20 1.409(7)
C20 C21 1.363(8)
C21 C22 1.404(7)
C22 C23 1.373(8)
C24 N2 1.442(6)
C24 C25 1.510(7)
C25 C26 1.390(6)
C25 C30 1.391(7)
C26 C27 1.392(8)
C27 C28 1.374(8)
C28 C29 1.382(8)
C29 C30 1.388(7)
C31 C33 1.525(6)
C31 C32 1.538(7)
C33 O2 1.225(6)
C33 N3 1.348(6)
C34 C35 1.391(7)
C34 C39 1.392(7)
C34 N3 1.414(6)
C35 C36 1.377(7)
C36 C37 1.366(8)
C37 C38 1.387(8)
C38 C39 1.366(7)
C40 C41 1.387(8)
C40 C45 1.389(7)
C41 C42 1.369(8)
C42 C43 1.372(8)
C43 C44 1.383(8)
C44 C45 1.386(7)
C45 C46 1.499(8)
C46 N4 1.462(6)
C47 C52 1.383(6)
C47 C48 1.389(6)
C47 N4 1.416(6)
C48 C49 1.402(7)
C49 C50 1.389(7)
C50 C51 1.396(6)
C51 C52 1.386(6)
C52 C53 1.511(6)
C53 C55 1.509(6)
C53 C54 1.553(6)
C53 C70 1.560(7)
C54 O3 1.218(5)
C54 N4 1.368(6)
C55 C56 1.361(6)
C55 C58 1.436(7)
C56 N5 1.374(6)
C57 N5 1.374(6)
C57 C62 1.383(7)
C57 C58 1.411(6)
C58 C59 1.410(7)
C59 C60 1.375(7)
C60 C61 1.405(7)
C61 C62 1.384(7)
C63 N5 1.454(6)
C63 C64 1.511(6)
C64 C69 1.382(6)
C64 C65 1.393(7)
C65 C66 1.388(7)
C66 C67 1.386(7)
C67 C68 1.371(8)
C68 C69 1.380(7)
C70 C72 1.526(6)
C70 C71 1.531(7)
C72 O4 1.229(6)
C72 N6 1.355(6)
C73 C78 1.390(7)
C73 C74 1.394(7)
C73 N6 1.402(6)
C74 C75 1.377(7)
C75 C76 1.392(8)
C76 C77 1.392(8)
C77 C78 1.393(7)
C79 C80 1.500(11)
C80 O5 1.211(9)
C80 O6 1.352(8)
C81 O6 1.455(8)
C81 C82 1.496(10)
C83 C84 1.490(9)
C84 O7 1.195(7)
C84 O8 1.338(7)
C85 O8 1.447(7)
C85 C86 1.497(9)
